data_4021396
loop_
_publ_author_name
'Yuka Kobayashi'
'Fumi Morisawa'
'Kazuhiko Saigo'

_publ_contact_author_address
;
    Hongo, 7-3-1, Bunkyo, Tokyo, Japan
;
_publ_contact_author_email 'saigo@chiral.t.u-tokyo.ac.jp '
_publ_contact_author_fax +81-3-5802-3348
_publ_contact_author_name 'Kazuhiko Saigo'
_publ_contact_author_phone +81-3-5841-7266
_publ_section_title
;
 Enantiopure O-Substituted Phenylphosphonothioic Acids:
 Chiral Recognition Ability during Salt Crystallization
 and Chiral Recognition Mechanism
;
_journal_name_full 'Journal of Organic Chemistry'
_journal_page_first 606
_journal_page_last 615
_journal_paper_doi 10.1021/jo052020v
_journal_volume 71
_journal_year 2006
_chemical_absolute_configuration rm
_chemical_formula_moiety 'C16 H24 N O3 P S '
_chemical_formula_sum 'C16 H24 N O3 P S'
_chemical_formula_weight 341.40
_chemical_name_common
;
(R)-1-phenylethylammonium_(Sp)-O-ethyl phenylphosphonothioate_water
;
_space_group_crystal_system tetragonal
_space_group_IT_number 92
_space_group_name_Hall 'P 4abw 2nw'
_space_group_name_H-M_alt 'P 41 21 2'
_audit_creation_date 2005-11-12
_audit_creation_method 'by CrystalStructure 3.6.0'
_cell_angle_alpha 90
_cell_angle_beta 90
_cell_angle_gamma 90
_cell_formula_units_Z 16
_cell_length_a 13.7870(4)
_cell_length_b 13.7870(4)
_cell_length_c 41.2560(12)
_cell_measurement_temperature 296.1
_cell_volume 7842.0(4)
_computing_cell_refinement Unknown
_computing_data_collection Unknown
_computing_data_reduction CrystalStructure
_computing_publication_material 'CrystalStructure 3.6.0'
_computing_structure_refinement CRYSTALS
_computing_structure_solution SIR92
_diffrn_measured_fraction_theta_full 0.9757
_diffrn_measured_fraction_theta_max 0.9757
_diffrn_measurement_device_type 'Mac Science DIP-2030'
_diffrn_measurement_method 'Imageing plate (omega-scan)'
_diffrn_radiation_type 'Mo K\a'
_diffrn_radiation_wavelength 0.7107
_diffrn_reflns_av_R_equivalents 0.039
_diffrn_reflns_limit_h_max 13
_diffrn_reflns_limit_h_min 0
_diffrn_reflns_limit_k_max 13
_diffrn_reflns_limit_k_min -13
_diffrn_reflns_limit_l_max 40
_diffrn_reflns_limit_l_min -40
_diffrn_reflns_number 15707
_diffrn_reflns_theta_full 26.38
_diffrn_reflns_theta_max 26.38
_exptl_absorpt_coefficient_mu 0.257
_exptl_absorpt_correction_type none
_exptl_crystal_colour nONE
_exptl_crystal_density_diffrn 1.157
_exptl_crystal_density_method 'not measured'
_exptl_crystal_description nONE
_exptl_crystal_F_000 2912.00
_exptl_crystal_size_max 0.40
_exptl_crystal_size_mid 0.40
_exptl_crystal_size_min 0.40
_refine_diff_density_max 1.28
_refine_diff_density_min -1.20
_refine_ls_extinction_method none
_refine_ls_goodness_of_fit_ref 0.827
_refine_ls_hydrogen_treatment calc
_refine_ls_number_parameters 441
_refine_ls_number_reflns 7381
_refine_ls_R_factor_gt 0.0490
_refine_ls_shift/su_max 0.0760
_refine_ls_structure_factor_coef F
_refine_ls_weighting_details 'w = 1/[0.0010Fo^2^ + 3.0000\s(Fo^2^) + 0.5000]'
_refine_ls_weighting_scheme calc
_refine_ls_wR_factor_ref 0.0600
_reflns_number_gt 7381
_reflns_number_total 15683
_reflns_threshold_expression F^2^>2.0\s(F^2^)
_cod_data_source_file jo052020vsi20051117_111416_01.cif
_cod_original_formula_sum 'C16 H24 N O3 P S '
_cod_database_code 4021396

loop_
_space_group_symop_id
_space_group_symop_operation_xyz
1 +X,+Y,+Z
2 1/2-Y,1/2+X,1/4+Z
3 -X,-Y,1/2+Z
4 1/2+Y,1/2-X,3/4+Z
5 1/2-X,1/2+Y,1/4-Z
6 +Y,+X,-Z
7 1/2+X,1/2-Y,3/4-Z
8 -Y,-X,1/2-Z

loop_
_atom_site_label
_atom_site_type_symbol
_atom_site_fract_x
_atom_site_fract_y
_atom_site_fract_z
_atom_site_U_iso_or_equiv
_atom_site_adp_type
_atom_site_occupancy
_atom_site_symmetry_multiplicity
_atom_site_calc_flag
_atom_site_refinement_flags
S(3) S 0.64131(13) 0.3107(1) 0.50644(3) 0.0994(7) Uani 1.00 1 d .
S(4) S 1.1107(1) 0.1413(2) 0.57462(4) 0.1228(9) Uani 1.00 1 d .
P(1) P 1.07280(13) 0.2543(1) 0.54911(4) 0.0711(6) Uani 1.00 1 d .
P(2) P 0.55610(13) 0.33268(13) 0.54363(3) 0.0645(6) Uani 1.00 1 d .
O(1) O 0.864(2) 0.8422(12) 0.4844(3) 0.414(13) Uani 1.00 1 d .
O(2) O 0.6683(13) 0.365(2) 0.6949(4) 0.512(11) Uani 1.00 1 d .
O(5) O 0.4471(3) 0.3206(3) 0.53720(7) 0.0637(13) Uani 1.00 1 d .
O(6) O 1.0070(3) 0.2267(3) 0.51853(8) 0.081(2) Uani 1.00 1 d .
O(7) O 1.1524(3) 0.3151(3) 0.53459(7) 0.079(1) Uani 1.00 1 d .
O(8) O 0.5818(3) 0.2596(3) 0.57244(8) 0.087(2) Uani 1.00 1 d .
N(1) N 1.1575(3) 0.3275(3) 0.46515(8) 0.064(2) Uani 1.00 1 d .
N(2) N 1.2960(3) 0.4532(3) 0.54120(8) 0.059(2) Uani 1.00 1 d .
C(1) C 1.0089(6) 0.4270(6) 0.4632(1) 0.061(3) Uani 1.00 1 d .
C(2) C 1.2336(7) 0.5856(6) 0.57514(11) 0.061(3) Uani 1.00 1 d .
C(3) C 1.3085(5) 0.5051(5) 0.57274(11) 0.066(2) Uani 1.00 1 d .
C(4) C 1.0691(5) 0.3493(5) 0.44500(13) 0.075(3) Uani 1.00 1 d .
C(15) C 0.5772(4) 0.4521(5) 0.5619(2) 0.071(3) Uani 1.00 1 d .
C(16) C 1.0463(5) 0.5085(8) 0.4755(1) 0.074(3) Uani 1.00 1 d .
C(17) C 1.2714(6) 0.6748(9) 0.5820(1) 0.089(3) Uani 1.00 1 d .
C(18) C 1.1352(8) 0.5750(5) 0.57117(13) 0.083(3) Uani 1.00 1 d .
C(19) C 0.9946(5) 0.3301(5) 0.5729(2) 0.074(3) Uani 1.00 1 d .
C(20) C 0.9303(7) 0.3852(7) 0.5570(2) 0.103(3) Uani 1.00 1 d .
C(21) C 0.9079(8) 0.4170(6) 0.4624(2) 0.089(3) Uani 1.00 1 d .
C(22) C 1.2969(5) 0.4347(5) 0.60109(12) 0.099(3) Uani 1.00 1 d .
C(23) C 1.2089(9) 0.7556(9) 0.5852(2) 0.134(5) Uani 1.00 1 d .
C(24) C 1.1003(4) 0.3783(4) 0.41098(10) 0.099(3) Uani 1.00 1 d .
C(25) C 0.6053(5) 0.5333(8) 0.5427(2) 0.109(3) Uani 1.00 1 d .
C(26) C 0.8480(7) 0.4850(9) 0.4753(2) 0.109(4) Uani 1.00 1 d .
C(27) C 0.5568(6) 0.4605(8) 0.5937(2) 0.136(4) Uani 1.00 1 d .
C(28) C 0.5652(12) 0.554(2) 0.6050(5) 0.217(9) Uani 1.00 1 d .
C(29) C 0.9975(5) 0.3364(6) 0.6059(2) 0.101(3) Uani 1.00 1 d .
C(30) C 0.9880(9) 0.5807(7) 0.4888(2) 0.118(4) Uani 1.00 1 d .
C(31) C 1.1161(10) 0.7445(7) 0.5837(2) 0.114(4) Uani 1.00 1 d .
C(32) C 1.0720(6) 0.6552(10) 0.5759(1) 0.110(4) Uani 1.00 1 d .
C(33) C 0.8889(9) 0.5654(8) 0.4885(2) 0.123(5) Uani 1.00 1 d .
C(34) C 0.9301(9) 0.4033(7) 0.6226(2) 0.134(4) Uani 1.00 1 d .
C(35) C 0.9306(6) 0.1551(7) 0.5224(2) 0.151(4) Uani 1.00 1 d .
C(36) C 0.5954(11) 0.626(1) 0.5898(5) 0.254(10) Uani 1.00 1 d .
C(37) C 0.8824(5) 0.1402(5) 0.4931(2) 0.182(4) Uani 1.00 1 d .
C(38) C 0.6849(7) 0.2369(9) 0.5797(2) 0.210(6) Uani 1.00 1 d .
C(39) C 0.8673(8) 0.4554(7) 0.6029(3) 0.150(5) Uani 1.00 1 d .
C(40) C 0.6175(8) 0.6222(7) 0.5588(3) 0.174(5) Uani 1.00 1 d .
C(41) C 0.8684(8) 0.4469(9) 0.5737(3) 0.169(5) Uani 1.00 1 d .
C(43) C 0.6870(11) 0.1998(13) 0.6092(4) 0.501(13) Uani 1.00 1 d .
H(1) H 1.2086 0.3674 0.4574 0.077 Uiso 1.00 1 c R
H(2) H 1.1751 0.2612 0.4628 0.077 Uiso 1.00 1 c R
H(3) H 1.1459 0.3414 0.4874 0.077 Uiso 1.00 1 c R
H(4) H 1.2499 0.4026 0.5438 0.071 Uiso 1.00 1 c R
H(5) H 1.3565 0.4265 0.5346 0.071 Uiso 1.00 1 c R
H(6) H 1.2738 0.4974 0.5252 0.071 Uiso 1.00 1 c R
H(7) H 1.3719 0.5320 0.5735 0.080 Uiso 1.00 1 c R
H(8) H 1.0311 0.2920 0.4434 0.090 Uiso 1.00 1 c R
H(9) H 1.1147 0.5170 0.4752 0.089 Uiso 1.00 1 c R
H(10) H 1.3389 0.6824 0.5859 0.106 Uiso 1.00 1 c R
H(11) H 1.1138 0.5115 0.5658 0.099 Uiso 1.00 1 c R
H(12) H 0.9235 0.3812 0.5342 0.124 Uiso 1.00 1 c R
H(13) H 0.8800 0.3592 0.4539 0.107 Uiso 1.00 1 c R
H(14) H 1.2308 0.4313 0.6075 0.120 Uiso 1.00 1 c R
H(15) H 1.3353 0.4550 0.6190 0.120 Uiso 1.00 1 c R
H(16) H 1.3179 0.3725 0.5941 0.120 Uiso 1.00 1 c R
H(17) H 1.2327 0.8192 0.5891 0.161 Uiso 1.00 1 c R
H(18) H 1.1074 0.4468 0.4108 0.119 Uiso 1.00 1 c R
H(19) H 1.0529 0.3597 0.3955 0.119 Uiso 1.00 1 c R
H(20) H 1.1606 0.3488 0.4057 0.119 Uiso 1.00 1 c R
H(21) H 0.6111 0.5183 0.5203 0.130 Uiso 1.00 1 c R
H(22) H 0.7796 0.4777 0.4745 0.131 Uiso 1.00 1 c R
H(23) H 0.5381 0.4098 0.6080 0.163 Uiso 1.00 1 c R
H(24) H 0.5506 0.5768 0.6262 0.260 Uiso 1.00 1 c R
H(25) H 1.0433 0.2972 0.6170 0.121 Uiso 1.00 1 c R
H(26) H 1.0157 0.6377 0.4978 0.141 Uiso 1.00 1 c R
H(27) H 1.0750 0.7994 0.5860 0.137 Uiso 1.00 1 c R
H(28) H 1.0039 0.6453 0.5750 0.132 Uiso 1.00 1 c R
H(29) H 0.8468 0.6112 0.4984 0.148 Uiso 1.00 1 c R
H(30) H 0.9336 0.4069 0.6455 0.160 Uiso 1.00 1 c R
H(31) H 0.9552 0.0948 0.5299 0.181 Uiso 1.00 1 c R
H(32) H 0.8843 0.1792 0.5374 0.181 Uiso 1.00 1 c R
H(33) H 0.6089 0.6873 0.5991 0.305 Uiso 1.00 1 c R
H(34) H 0.8330 0.1876 0.4904 0.218 Uiso 1.00 1 c R
H(35) H 0.8559 0.0774 0.4897 0.218 Uiso 1.00 1 c R
H(36) H 0.9329 0.1515 0.4780 0.218 Uiso 1.00 1 c R
H(37) H 0.7020 0.1792 0.5685 0.252 Uiso 1.00 1 c R
H(38) H 0.7301 0.2866 0.5746 0.252 Uiso 1.00 1 c R
H(39) H 0.8253 0.4974 0.6145 0.180 Uiso 1.00 1 c R
H(40) H 0.6368 0.6763 0.5461 0.208 Uiso 1.00 1 c R
H(41) H 0.8250 0.4889 0.5626 0.203 Uiso 1.00 1 c R
H(42) H 0.7001 0.2587 0.6203 0.602 Uiso 1.00 1 c R
H(43) H 0.7295 0.1506 0.6169 0.602 Uiso 1.00 1 c R
H(44) H 0.6218 0.1809 0.6131 0.602 Uiso 1.00 1 c R

loop_
_atom_site_aniso_label
_atom_site_aniso_U_11
_atom_site_aniso_U_22
_atom_site_aniso_U_33
_atom_site_aniso_U_12
_atom_site_aniso_U_13
_atom_site_aniso_U_23
S(3) 0.063(1) 0.150(2) 0.0846(10) -0.004(1) 0.0086(10) -0.0284(11)
S(4) 0.110(2) 0.140(2) 0.1181(12) 0.053(2) 0.0315(12) 0.0504(13)
P(1) 0.0513(13) 0.089(2) 0.0729(9) 0.0031(13) 0.0054(11) 0.0074(10)
P(2) 0.053(1) 0.075(2) 0.0655(9) 0.0009(12) -0.0018(9) -0.0099(10)
O(1) 0.53(3) 0.27(1) 0.44(3) 0.117(13) -0.07(2) -0.09(2)
O(2) 0.36(2) 0.64(3) 0.53(2) -0.05(2) -0.05(2) -0.07(3)
O(5) 0.045(3) 0.061(3) 0.085(2) -0.004(2) -0.010(2) -0.009(2)
O(6) 0.064(4) 0.089(4) 0.090(3) -0.017(3) -0.009(2) -0.001(2)
O(7) 0.055(3) 0.102(4) 0.079(2) -0.019(3) 0.011(2) -0.002(2)
O(8) 0.087(4) 0.070(3) 0.103(3) 0.004(3) -0.023(3) 0.017(2)
N(1) 0.074(4) 0.044(4) 0.075(2) -0.000(3) 0.027(3) 0.004(2)
N(2) 0.058(4) 0.059(4) 0.060(2) 0.001(3) 0.004(2) -0.011(2)
C(1) 0.055(8) 0.054(7) 0.075(4) 0.002(6) -0.011(4) 0.027(4)
C(2) 0.099(9) 0.047(7) 0.037(3) -0.022(6) -0.001(4) -0.008(4)
C(3) 0.083(6) 0.053(5) 0.063(4) 0.002(5) 0.003(3) -0.003(4)
C(4) 0.058(5) 0.071(6) 0.096(5) -0.019(5) -0.029(4) 0.011(4)
C(15) 0.030(4) 0.096(7) 0.088(4) 0.000(4) -0.013(4) -0.032(5)
C(16) 0.062(6) 0.075(6) 0.086(4) -0.002(7) 0.013(4) -0.016(4)
C(17) 0.079(7) 0.105(8) 0.082(4) 0.012(8) -0.004(4) -0.005(5)
C(18) 0.067(6) 0.087(8) 0.094(4) -0.024(7) -0.001(5) -0.021(4)
C(19) 0.039(5) 0.107(6) 0.075(5) -0.009(4) -0.005(4) 0.022(5)
C(20) 0.062(6) 0.142(8) 0.106(6) -0.008(5) 0.008(6) -0.037(6)
C(21) 0.073(8) 0.083(8) 0.110(5) -0.003(6) -0.010(5) 0.010(5)
C(22) 0.127(7) 0.086(6) 0.085(4) 0.022(5) -0.018(4) -0.005(4)
C(23) 0.123(10) 0.150(13) 0.127(6) -0.010(10) 0.035(8) -0.009(7)
C(24) 0.129(7) 0.125(7) 0.044(3) 0.041(5) -0.005(3) -0.000(3)
C(25) 0.093(7) 0.099(8) 0.134(6) 0.008(6) -0.013(5) 0.027(7)
C(26) 0.078(8) 0.104(9) 0.146(7) 0.034(8) 0.021(6) 0.049(6)
C(27) 0.138(8) 0.162(11) 0.107(7) 0.017(7) -0.035(6) -0.085(6)
C(28) 0.095(10) 0.37(3) 0.188(11) -0.01(2) 0.025(8) -0.09(2)
C(29) 0.092(6) 0.124(7) 0.087(5) -0.035(6) -0.009(5) 0.012(5)
C(30) 0.103(9) 0.084(8) 0.167(7) 0.006(8) 0.029(7) -0.022(6)
C(31) 0.22(1) 0.039(7) 0.082(5) 0.013(9) 0.037(7) -0.016(4)
C(32) 0.098(8) 0.147(10) 0.085(4) 0.078(9) -0.007(5) -0.022(6)
C(33) 0.108(11) 0.079(8) 0.183(8) 0.028(8) 0.036(7) 0.017(7)
C(34) 0.173(11) 0.106(9) 0.122(7) -0.077(7) 0.088(8) -0.040(6)
C(35) 0.104(8) 0.196(11) 0.153(6) -0.067(8) -0.025(6) -0.022(7)
C(36) 0.10(1) 0.32(3) 0.35(2) 0.12(1) -0.12(1) -0.30(2)
C(37) 0.153(9) 0.134(8) 0.259(9) -0.090(7) -0.113(8) 0.049(7)
C(38) 0.085(8) 0.35(2) 0.199(9) 0.041(9) -0.076(8) 0.064(10)
C(39) 0.172(12) 0.093(9) 0.185(11) 0.018(7) 0.040(10) 0.030(8)
C(40) 0.181(11) 0.022(7) 0.32(1) 0.009(6) -0.032(11) -0.038(8)
C(41) 0.148(10) 0.216(13) 0.142(8) 0.017(9) 0.040(9) 0.070(9)
C(43) 0.25(2) 0.60(3) 0.66(3) -0.09(2) -0.22(2) 0.39(3)

loop_
_atom_type_symbol
_atom_type_description
_atom_type_scat_dispersion_real
_atom_type_scat_dispersion_imag
_atom_type_scat_source
C C 0.003 0.002
;
International Tables for Crystallography
(1992, Vol. C, Tables 4.2.6.8 and 6.1.1.4)
;
H H 0.000 0.000
;
International Tables for Crystallography
(1992, Vol. C, Table 6.1.1.4)
;
N N 0.006 0.003
;
International Tables for Crystallography
(1992, Vol. C, Tables 4.2.6.8 and 6.1.1.4)
;
O O 0.011 0.006
;
International Tables for Crystallography
(1992, Vol. C, Tables 4.2.6.8 and 6.1.1.4)
;
P P 0.102 0.094
;
International Tables for Crystallography
(1992, Vol. C, Tables 4.2.6.8 and 6.1.1.4)
;
S S 0.125 0.123
;
International Tables for Crystallography
(1992, Vol. C, Tables 4.2.6.8 and 6.1.1.4)
;

loop_
_geom_angle_atom_site_label_1
_geom_angle_atom_site_label_2
_geom_angle_atom_site_label_3
_geom_angle
S(3) P(2) O(5) 115.8(1)
S(3) P(2) O(8) 110.6(2)
S(3) P(2) C(15) 111.5(2)
S(4) P(1) O(6) 112.8(2)
S(4) P(1) O(7) 117.7(2)
S(4) P(1) C(19) 109.3(2)
O(7) P(1) O(6) 103.4(2)
C(19) P(1) O(6) 103.3(3)
P(1) O(6) C(35) 119.1(4)
C(19) P(1) O(7) 109.3(3)
P(1) C(19) C(29) 124.5(6)
P(1) C(19) C(20) 117.4(5)
O(8) P(2) O(5) 106.1(2)
C(15) P(2) O(5) 108.9(2)
C(15) P(2) O(8) 103.0(3)
P(2) O(8) C(38) 119.7(5)
P(2) C(15) C(25) 121.4(6)
P(2) C(15) C(27) 116.4(6)
O(6) C(35) C(37) 110.6(6)
O(8) C(38) C(43) 106.8(9)
N(1) C(4) C(1) 107.8(5)
N(1) C(4) C(24) 109.4(5)
N(2) C(3) C(2) 109.2(4)
N(2) C(3) C(22) 110.5(5)
C(16) C(1) C(4) 123.9(7)
C(1) C(4) C(24) 114.6(5)
C(21) C(1) C(4) 117.0(7)
C(21) C(1) C(16) 118.4(7)
C(1) C(16) C(30) 121.9(8)
C(1) C(21) C(26) 121.8(8)
C(17) C(2) C(3) 114.3(8)
C(18) C(2) C(3) 125.9(7)
C(2) C(3) C(22) 110.1(5)
C(18) C(2) C(17) 119.8(8)
C(2) C(17) C(23) 119.8(9)
C(2) C(18) C(32) 120.4(8)
C(27) C(15) C(25) 122.0(8)
C(15) C(25) C(40) 117.1(8)
C(15) C(27) C(28) 113(1)
C(16) C(30) C(33) 117.3(9)
C(17) C(23) C(31) 120(1)
C(18) C(32) C(31) 116.5(9)
C(29) C(19) C(20) 118.1(7)
C(19) C(20) C(41) 120.8(8)
C(19) C(29) C(34) 119.1(7)
C(20) C(41) C(39) 124(1)
C(21) C(26) C(33) 117(1)
C(23) C(31) C(32) 122(1)
C(25) C(40) C(36) 117(1)
C(26) C(33) C(30) 122(1)
C(27) C(28) C(36) 127(1)
C(28) C(36) C(40) 122(1)
C(29) C(34) C(39) 116.2(8)
C(34) C(39) C(41) 121(1)
O(6) C(35) H(31) 111.8141
O(6) C(35) H(32) 108.7779
O(8) C(38) H(37) 108.3313
O(8) C(38) H(38) 115.5633
H(3) N(1) C(4) 110.9097
H(2) N(1) C(4) 110.1478
N(1) C(4) H(8) 108.5496
H(1) N(1) C(4) 107.3286
H(3) N(1) H(1) 109.4698
H(2) N(1) H(1) 109.4753
H(3) N(1) H(2) 109.4735
H(4) N(2) C(3) 109.3398
H(5) N(2) C(3) 109.4589
H(6) N(2) C(3) 109.6869
N(2) C(3) H(7) 108.6908
H(5) N(2) H(4) 109.4598
H(6) N(2) H(4) 109.4476
H(6) N(2) H(5) 109.4342
C(1) C(4) H(8) 108.2470
C(1) C(16) H(9) 118.8595
C(1) C(21) H(13) 119.5618
C(2) C(3) H(7) 109.7547
C(2) C(17) H(10) 120.5290
C(2) C(18) H(11) 115.6210
C(3) C(22) H(14) 110.1127
C(3) C(22) H(16) 107.9401
H(7) C(3) C(22) 108.6535
C(3) C(22) H(15) 110.3484
H(8) C(4) C(24) 108.0728
C(4) C(24) H(18) 107.2495
C(4) C(24) H(19) 110.8110
C(4) C(24) H(20) 110.3183
C(15) C(25) H(21) 113.1191
C(15) C(27) H(23) 126.7636
C(16) C(30) H(26) 120.9995
H(9) C(16) C(30) 119.2815
H(10) C(17) C(23) 119.6122
C(17) C(23) H(17) 122.1368
H(11) C(18) C(32) 123.9600
C(18) C(32) H(28) 119.2485
C(19) C(20) H(12) 121.2528
C(19) C(29) H(25) 117.7761
H(12) C(20) C(41) 117.9256
C(20) C(41) H(41) 121.4376
C(21) C(26) H(22) 120.9968
H(13) C(21) C(26) 118.4961
H(16) C(22) H(14) 109.4750
H(15) C(22) H(14) 109.4673
H(16) C(22) H(15) 109.4728
H(17) C(23) C(31) 117.4216
C(23) C(31) H(27) 119.5524
H(19) C(24) H(18) 109.4882
H(20) C(24) H(18) 109.4585
H(20) C(24) H(19) 109.4780
H(21) C(25) C(40) 129.7130
C(25) C(40) H(40) 117.1495
H(22) C(26) C(33) 120.9851
C(26) C(33) H(29) 117.4367
H(23) C(27) C(28) 120.0716
C(27) C(28) H(24) 127.1478
H(24) C(28) C(36) 105.8105
C(28) C(36) H(33) 125.0370
H(25) C(29) C(34) 123.1600
C(29) C(34) H(30) 117.7503
H(26) C(30) C(33) 121.6805
C(30) C(33) H(29) 120.0079
C(31) C(32) H(28) 124.1038
H(27) C(31) C(32) 117.4048
H(30) C(34) C(39) 126.0157
C(34) C(39) H(39) 113.5206
C(35) C(37) H(34) 110.1977
H(31) C(35) C(37) 108.8290
H(32) C(35) C(37) 107.1879
C(35) C(37) H(35) 116.5367
C(35) C(37) H(36) 101.3020
H(32) C(35) H(31) 109.4704
C(36) C(40) H(40) 125.1024
H(33) C(36) C(40) 112.1689
H(35) C(37) H(34) 109.4695
H(36) C(37) H(34) 109.4639
H(36) C(37) H(35) 109.4788
H(37) C(38) C(43) 96.9538
H(38) C(38) C(43) 117.8982
C(38) C(43) H(42) 96.7220
C(38) C(43) H(43) 126.5791
C(38) C(43) H(44) 103.8418
H(38) C(38) H(37) 109.4524
C(39) C(41) H(41) 114.3503
H(39) C(39) C(41) 124.8211
H(43) C(43) H(42) 109.4865
H(44) C(43) H(42) 109.4681
H(44) C(43) H(43) 109.4712

loop_
_geom_bond_atom_site_label_1
_geom_bond_atom_site_label_2
_geom_bond_distance
_geom_bond_site_symmetry_2
S(3) P(2) 1.956(2) .
S(4) P(1) 1.951(3) .
P(1) O(6) 1.600(4) .
P(1) O(7) 1.506(4) .
P(1) C(19) 1.794(7) .
P(2) O(5) 1.535(4) .
P(2) O(8) 1.598(4) .
P(2) C(15) 1.833(8) .
O(1) O(2) 1.64(2) 56404
O(2) O(1) 1.64(2) 64502
O(6) C(35) 1.45(1) .
O(8) C(38) 1.49(1) .
N(1) C(4) 1.506(7) .
N(2) C(3) 1.495(6) .
C(1) C(4) 1.55(1) .
C(1) C(16) 1.34(1) .
C(1) C(21) 1.40(1) .
C(2) C(3) 1.52(1) .
C(2) C(17) 1.37(1) .
C(2) C(18) 1.37(1) .
C(3) C(22) 1.529(8) .
C(4) C(24) 1.522(7) .
C(15) C(25) 1.42(1) .
C(15) C(27) 1.35(1) .
C(16) C(30) 1.39(1) .
C(17) C(23) 1.41(2) .
C(18) C(32) 1.42(1) .
C(19) C(20) 1.34(1) .
C(19) C(29) 1.36(1) .
C(20) C(41) 1.39(1) .
C(21) C(26) 1.36(1) .
C(23) C(31) 1.29(2) .
C(25) C(40) 1.40(1) .
C(26) C(33) 1.36(2) .
C(27) C(28) 1.37(2) .
C(28) C(36) 1.24(3) .
C(29) C(34) 1.48(1) .
C(30) C(33) 1.38(2) .
C(31) C(32) 1.41(2) .
C(34) C(39) 1.39(2) .
C(35) C(37) 1.39(1) .
C(36) C(40) 1.32(2) .
C(38) C(43) 1.32(2) .
C(39) C(41) 1.21(2) .
N(1) H(1) 0.9500 .
N(1) H(2) 0.9500 .
N(1) H(3) 0.9500 .
N(2) H(4) 0.9500 .
N(2) H(5) 0.9502 .
N(2) H(6) 0.9503 .
C(3) H(7) 0.9500 .
C(4) H(8) 0.9500 .
C(16) H(9) 0.9499 .
C(17) H(10) 0.9499 .
C(18) H(11) 0.9500 .
C(20) H(12) 0.9501 .
C(21) H(13) 0.9500 .
C(22) H(14) 0.9499 .
C(22) H(15) 0.9501 .
C(22) H(16) 0.9500 .
C(23) H(17) 0.9500 .
C(24) H(18) 0.9500 .
C(24) H(19) 0.9499 .
C(24) H(20) 0.9502 .
C(25) H(21) 0.9499 .
C(26) H(22) 0.9500 .
C(27) H(23) 0.9501 .
C(28) H(24) 0.9502 .
C(29) H(25) 0.9501 .
C(30) H(26) 0.9500 .
C(31) H(27) 0.9501 .
C(32) H(28) 0.9499 .
C(33) H(29) 0.9500 .
C(34) H(30) 0.9502 .
C(35) H(31) 0.9499 .
C(35) H(32) 0.9500 .
C(36) H(33) 0.9500 .
C(37) H(34) 0.9501 .
C(37) H(35) 0.9499 .
C(37) H(36) 0.9500 .
C(38) H(37) 0.9501 .
C(38) H(38) 0.9501 .
C(39) H(39) 0.9500 .
C(40) H(40) 0.9501 .
C(41) H(41) 0.9502 .
C(43) H(42) 0.9500 .
C(43) H(43) 0.9500 .
C(43) H(44) 0.9500 .

loop_
_geom_contact_atom_site_label_1
_geom_contact_atom_site_label_2
_geom_contact_distance
_geom_contact_site_symmetry_2
S(3) O(5) 2.966(4) .
S(3) O(8) 2.930(4) .
S(3) C(15) 3.133(7) .
S(3) C(25) 3.45(1) .
S(3) C(38) 3.246(9) .
S(4) O(6) 2.963(4) .
S(4) O(7) 2.967(4) .
S(4) C(19) 3.056(8) .
S(4) C(29) 3.367(8) .
S(4) C(35) 3.293(8) .
P(1) C(20) 2.688(9) .
P(1) C(29) 2.801(8) .
P(1) C(35) 2.632(9) .
P(2) C(25) 2.85(1) .
P(2) C(27) 2.717(9) .
P(2) C(38) 2.67(1) .
O(5) O(8) 2.504(5) .
O(5) N(2) 2.776(6) 45501
O(5) C(3) 3.503(7) 45501
O(5) C(15) 2.745(8) .
O(5) C(27) 3.383(9) .
O(6) O(7) 2.437(6) .
O(6) N(1) 3.329(6) .
O(6) C(1) 3.584(8) .
O(6) C(4) 3.577(7) .
O(6) C(19) 2.664(8) .
O(6) C(20) 2.901(9) .
O(6) C(37) 2.339(9) .
O(7) N(1) 2.871(4) .
O(7) N(2) 2.761(6) .
O(7) C(19) 2.697(8) .
O(7) C(20) 3.34(1) .
O(8) C(15) 2.690(8) .
O(8) C(27) 2.93(1) .
O(8) C(43) 2.26(2) .
N(1) C(1) 2.47(1) .
N(1) C(16) 2.96(1) .
N(1) C(24) 2.471(6) .
N(2) O(5) 2.776(6) 65501
N(2) C(2) 2.456(8) .
N(2) C(17) 3.51(1) .
N(2) C(18) 3.04(1) .
N(2) C(22) 2.484(6) .
C(1) C(24) 2.584(8) .
C(1) C(26) 2.41(1) .
C(1) C(30) 2.38(1) .
C(1) C(33) 2.73(1) .
C(2) C(22) 2.50(1) .
C(2) C(23) 2.41(2) .
C(2) C(31) 2.75(1) .
C(2) C(32) 2.43(1) .
C(3) O(5) 3.503(7) 65501
C(3) C(17) 2.43(1) .
C(3) C(18) 2.58(1) .
C(3) C(27) 3.58(1) 65501
C(4) C(16) 2.55(1) .
C(4) C(21) 2.51(1) .
C(15) C(28) 2.27(2) .
C(15) C(36) 2.67(2) .
C(15) C(38) 3.40(1) .
C(15) C(40) 2.41(1) .
C(16) C(21) 2.35(1) .
C(16) C(24) 3.295(9) .
C(16) C(26) 2.75(1) .
C(16) C(33) 2.37(1) .
C(17) C(18) 2.37(1) .
C(17) C(22) 3.42(1) .
C(17) C(31) 2.35(2) .
C(17) C(32) 2.77(1) .
C(18) C(22) 3.20(1) .
C(18) C(23) 2.75(2) .
C(18) C(31) 2.41(1) .
C(19) C(34) 2.45(1) .
C(19) C(35) 3.31(1) .
C(19) C(39) 2.76(1) .
C(19) C(41) 2.37(1) .
C(20) C(29) 2.32(1) .
C(20) C(34) 2.72(1) .
C(20) C(35) 3.48(1) .
C(20) C(39) 2.29(1) .
C(21) C(24) 3.44(1) .
C(21) C(30) 2.74(1) .
C(21) C(33) 2.33(1) .
C(23) C(32) 2.37(2) .
C(25) C(27) 2.43(1) .
C(25) C(28) 2.65(2) .
C(25) C(36) 2.33(2) .
C(26) C(30) 2.40(2) .
C(27) C(3) 3.58(1) 45501
C(27) C(36) 2.34(2) .
C(27) C(40) 2.78(1) .
C(28) C(40) 2.25(2) .
C(29) C(39) 2.43(1) .
C(29) C(41) 2.69(1) .
C(34) C(41) 2.27(2) .
S(3) H(21) 2.9490 .
S(3) H(22) 3.2674 .
S(3) H(34) 3.2103 .
S(3) H(37) 3.2455 .
S(3) H(38) 3.0866 .
S(4) H(25) 2.9234 .
S(4) H(31) 2.9006 .
S(4) H(32) 3.5171 .
P(1) H(3) 2.9910 .
P(1) H(4) 3.1931 .
P(1) H(12) 2.7712 .
P(1) H(25) 2.8931 .
P(1) H(31) 2.8447 .
P(1) H(32) 2.8386 .
P(2) H(5) 3.0636 45501
P(2) H(21) 2.8374 .
P(2) H(23) 2.8735 .
P(2) H(37) 3.0939 .
P(2) H(38) 2.7927 .
O(1) H(26) 3.5554 .
O(1) H(29) 3.2449 .
O(1) H(35) 3.2525 56501
O(2) H(42) 3.4331 .
O(5) H(4) 2.9564 45501
O(5) H(5) 1.9246 45501
O(5) H(6) 3.4490 45501
O(5) H(7) 3.4370 45501
O(5) H(16) 3.0316 45501
O(5) H(23) 3.4103 .
O(6) H(2) 3.2972 .
O(6) H(3) 2.7963 .
O(6) H(8) 3.2449 .
O(6) H(12) 2.5062 .
O(6) H(31) 2.0086 .
O(6) H(32) 1.9742 .
O(6) H(34) 2.7195 .
O(6) H(35) 3.1600 .
O(6) H(36) 2.2174 .
O(7) H(1) 3.3568 .
O(7) H(2) 3.0677 .
O(7) H(3) 1.9834 .
O(7) H(4) 1.8459 .
O(7) H(5) 3.2054 .
O(7) H(6) 3.0446 .
O(7) H(11) 3.0449 .
O(7) H(12) 3.2838 .
O(7) H(14) 3.5750 .
O(7) H(16) 3.4432 .
O(8) H(23) 2.6103 .
O(8) H(37) 2.0003 .
O(8) H(38) 2.0812 .
O(8) H(42) 2.5619 .
O(8) H(43) 3.1257 .
O(8) H(44) 2.0721 .
N(1) H(8) 2.0196 .
N(1) H(9) 2.7105 .
N(1) H(18) 2.8649 .
N(1) H(19) 3.2463 .
N(1) H(20) 2.4707 .
N(2) H(3) 3.4051 .
N(2) H(7) 2.0117 .
N(2) H(11) 2.8270 .
N(2) H(14) 2.8948 .
N(2) H(15) 3.2535 .
N(2) H(16) 2.4672 .
C(1) H(1) 2.8830 .
C(1) H(2) 3.2364 .
C(1) H(3) 2.4413 .
C(1) H(8) 2.0542 .
C(1) H(9) 1.9788 .
C(1) H(12) 3.2187 .
C(1) H(13) 2.0427 .
C(1) H(18) 2.5658 .
C(1) H(19) 3.0039 .
C(1) H(20) 3.3401 .
C(1) H(22) 3.2713 .
C(1) H(26) 3.2390 .
C(2) H(4) 2.8443 .
C(2) H(5) 3.2363 .
C(2) H(6) 2.4576 .
C(2) H(7) 2.0459 .
C(2) H(10) 2.0217 .
C(2) H(11) 1.9793 .
C(2) H(14) 2.5110 .
C(2) H(15) 2.9110 .
C(2) H(16) 3.2545 .
C(2) H(17) 3.2723 .
C(2) H(19) 3.2061 64502
C(2) H(28) 3.2716 .
C(3) H(4) 2.0192 .
C(3) H(5) 2.0207 .
C(3) H(6) 2.0235 .
C(3) H(10) 2.5391 .
C(3) H(11) 2.7007 .
C(3) H(14) 2.0585 .
C(3) H(15) 2.0613 .
C(3) H(16) 2.0331 .
C(4) H(1) 2.0052 .
C(4) H(2) 2.0382 .
C(4) H(3) 2.0469 .
C(4) H(9) 2.7003 .
C(4) H(13) 2.6358 .
C(4) H(18) 2.0186 .
C(4) H(19) 2.0602 .
C(4) H(20) 2.0548 .
C(4) H(36) 3.5789 .
C(15) H(5) 3.2628 45501
C(15) H(7) 3.0750 45501
C(15) H(21) 1.9984 .
C(15) H(23) 2.0633 .
C(15) H(24) 3.1834 .
C(15) H(38) 3.1516 .
C(15) H(40) 3.2644 .
C(15) H(41) 3.4545 .
C(16) H(1) 3.0569 .
C(16) H(3) 2.7267 .
C(16) H(8) 3.2711 .
C(16) H(12) 3.4362 .
C(16) H(13) 3.2062 .
C(16) H(18) 2.9230 .
C(16) H(26) 2.0496 .
C(16) H(29) 3.2357 .
C(17) H(6) 3.3895 .
C(17) H(7) 2.4331 .
C(17) H(11) 3.1995 .
C(17) H(14) 3.5622 .
C(17) H(15) 3.5047 .
C(17) H(17) 2.0814 .
C(17) H(19) 3.5987 64502
C(17) H(20) 3.4681 64502
C(17) H(27) 3.2106 .
C(18) H(4) 3.0708 .
C(18) H(6) 2.8986 .
C(18) H(7) 3.3175 .
C(18) H(10) 3.2320 .
C(18) H(14) 2.8116 .
C(18) H(19) 3.0817 64502
C(18) H(26) 3.5548 .
C(18) H(27) 3.2611 .
C(18) H(28) 2.0596 .
C(19) H(11) 3.0066 .
C(19) H(12) 2.0039 .
C(19) H(25) 1.9924 .
C(19) H(30) 3.2871 .
C(19) H(32) 2.9645 .
C(19) H(41) 3.2315 .
C(20) H(11) 3.0929 .
C(20) H(25) 3.1668 .
C(20) H(32) 3.0202 .
C(20) H(38) 3.1605 .
C(20) H(39) 3.1806 .
C(20) H(41) 2.0510 .
C(21) H(3) 3.5943 .
C(21) H(8) 2.5426 .
C(21) H(9) 3.2110 .
C(21) H(12) 3.0098 .
C(21) H(18) 3.5013 .
C(21) H(19) 3.4976 .
C(21) H(22) 2.0199 .
C(21) H(29) 3.1765 .
C(21) H(30) 3.4421 56404
C(21) H(34) 3.5216 .
C(22) H(4) 2.4913 .
C(22) H(5) 2.8641 .
C(22) H(6) 3.2656 .
C(22) H(7) 2.0415 .
C(22) H(10) 3.5208 .
C(22) H(11) 3.1000 .
C(22) H(19) 3.2669 64502
C(22) H(23) 3.3552 65501
C(23) H(10) 2.0568 .
C(23) H(20) 3.2868 64502
C(23) H(27) 1.9426 .
C(23) H(28) 3.2367 .
C(24) H(1) 2.4315 .
C(24) H(2) 2.8717 .
C(24) H(3) 3.2536 .
C(24) H(8) 2.0284 .
C(24) H(9) 3.2735 .
C(24) H(13) 3.5264 .
C(24) H(14) 3.5440 56404
C(25) H(7) 3.4591 45501
C(25) H(23) 3.3196 .
C(25) H(24) 3.5771 .
C(25) H(33) 3.1490 .
C(25) H(40) 2.0235 .
C(25) H(41) 3.1981 .
C(26) H(12) 3.0044 .
C(26) H(13) 1.9955 .
C(26) H(26) 3.2608 .
C(26) H(29) 1.9829 .
C(26) H(30) 3.5704 56404
C(27) H(7) 2.8585 45501
C(27) H(15) 3.2271 45501
C(27) H(16) 3.5100 45501
C(27) H(21) 3.2205 .
C(27) H(24) 2.0908 .
C(27) H(33) 3.2157 .
C(27) H(38) 3.4763 .
C(27) H(42) 3.5837 .
C(28) H(7) 2.9813 45501
C(28) H(15) 3.4979 45501
C(28) H(21) 3.5857 .
C(28) H(23) 2.0255 .
C(28) H(33) 1.9502 .
C(28) H(40) 3.1204 .
C(29) H(11) 3.3355 .
C(29) H(12) 3.1909 .
C(29) H(14) 3.4726 .
C(29) H(30) 2.0968 .
C(29) H(39) 3.2694 .
C(30) H(9) 2.0327 .
C(30) H(12) 3.4436 .
C(30) H(22) 3.2597 .
C(30) H(29) 2.0321 .
C(31) H(10) 3.1893 .
C(31) H(11) 3.2967 .
C(31) H(17) 1.9217 .
C(31) H(20) 3.2242 64502
C(31) H(28) 2.0962 .
C(32) H(11) 2.1050 .
C(32) H(17) 3.2117 .
C(32) H(18) 3.5735 64502
C(32) H(19) 3.3333 64502
C(32) H(20) 3.4683 64502
C(32) H(26) 3.3256 .
C(32) H(27) 2.0311 .
C(33) H(9) 3.2307 .
C(33) H(12) 3.1980 .
C(33) H(13) 3.1828 .
C(33) H(22) 2.0177 .
C(33) H(26) 2.0483 .
C(33) H(41) 3.3542 .
C(34) H(25) 2.1505 .
C(34) H(39) 1.9706 .
C(34) H(41) 3.0995 .
C(35) H(12) 3.1561 .
C(35) H(34) 1.9375 .
C(35) H(35) 2.0055 .
C(35) H(36) 1.8327 .
C(36) H(7) 3.4086 45501
C(36) H(21) 3.2335 .
C(36) H(23) 3.1690 .
C(36) H(24) 1.7582 .
C(36) H(40) 2.0175 .
C(37) H(8) 3.5772 .
C(37) H(13) 3.4255 .
C(37) H(31) 1.9220 .
C(37) H(32) 1.9032 .
C(38) H(23) 3.3394 .
C(38) H(32) 3.3525 .
C(38) H(42) 1.7151 .
C(38) H(43) 2.0356 .
C(38) H(44) 1.8024 .
C(39) H(12) 3.1117 .
C(39) H(25) 3.3146 .
C(39) H(28) 3.4228 .
C(39) H(30) 2.0934 .
C(39) H(38) 3.2176 .
C(39) H(41) 1.8182 .
C(40) H(21) 2.1404 .
C(40) H(24) 2.9958 .
C(40) H(33) 1.8910 .
C(40) H(41) 3.4044 .
C(41) H(11) 3.5131 .
C(41) H(12) 2.0164 .
C(41) H(28) 3.3120 .
C(41) H(30) 3.1442 .
C(41) H(38) 2.9197 .
C(41) H(39) 1.9155 .
C(43) H(23) 3.5507 .
C(43) H(37) 1.7182 .
C(43) H(38) 1.9552 .
H(4) O(5) 2.9564 65501
H(5) P(2) 3.0636 65501
H(5) O(5) 1.9246 65501
H(5) C(15) 3.2628 65501
H(6) O(5) 3.4490 65501
H(7) O(5) 3.4370 65501
H(7) C(15) 3.0750 65501
H(7) C(25) 3.4591 65501
H(7) C(27) 2.8585 65501
H(7) C(28) 2.9813 65501
H(7) C(36) 3.4086 65501
H(14) C(24) 3.5440 64502
H(15) C(27) 3.2271 65501
H(15) C(28) 3.4979 65501
H(16) O(5) 3.0316 65501
H(16) C(27) 3.5100 65501
H(18) C(32) 3.5735 56404
H(19) C(2) 3.2061 56404
H(19) C(17) 3.5987 56404
H(19) C(18) 3.0817 56404
H(19) C(22) 3.2669 56404
H(19) C(32) 3.3333 56404
H(20) C(17) 3.4681 56404
H(20) C(23) 3.2868 56404
H(20) C(31) 3.2242 56404
H(20) C(32) 3.4683 56404
H(23) C(22) 3.3552 45501
H(30) C(21) 3.4421 64502
H(30) C(26) 3.5704 64502
H(35) O(1) 3.2525 54501

loop_
_geom_torsion_atom_site_label_1
_geom_torsion_atom_site_label_2
_geom_torsion_atom_site_label_3
_geom_torsion_atom_site_label_4
_geom_torsion
S(4) P(1) O(6) C(35) 42.3(5)
O(7) P(1) O(6) C(35) 170.5(5)
C(19) P(1) O(6) C(35) -75.6(5)
S(4) P(1) C(19) C(20) -152.3(6)
S(4) P(1) C(19) C(29) 28.8(7)
O(6) P(1) C(19) C(20) -32.0(7)
O(6) P(1) C(19) C(29) 149.1(6)
O(7) P(1) C(19) C(20) 77.6(7)
O(7) P(1) C(19) C(29) -101.3(7)
S(3) P(2) O(8) C(38) 40.0(6)
O(5) P(2) O(8) C(38) 166.3(5)
C(15) P(2) O(8) C(38) -79.3(6)
S(3) P(2) C(15) C(25) 32.8(6)
S(3) P(2) C(15) C(27) -152.6(5)
O(5) P(2) C(15) C(25) -96.2(5)
O(5) P(2) C(15) C(27) 78.4(6)
O(8) P(2) C(15) C(25) 151.5(5)
O(8) P(2) C(15) C(27) -33.9(6)
P(1) O(6) C(35) C(37) -179.4(5)
P(2) O(8) C(38) C(43) 162.1(9)
C(16) C(1) C(4) N(1) 48.4(8)
C(16) C(1) C(4) C(24) -73.6(8)
C(21) C(1) C(4) N(1) -141.0(6)
C(21) C(1) C(4) C(24) 96.9(7)
C(4) C(1) C(16) C(30) 173.5(7)
C(21) C(1) C(16) C(30) 3(1)
C(4) C(1) C(21) C(26) -174.7(7)
C(16) C(1) C(21) C(26) -3(1)
C(17) C(2) C(3) N(2) -127.2(5)
C(17) C(2) C(3) C(22) 111.4(6)
C(18) C(2) C(3) N(2) 53.0(7)
C(18) C(2) C(3) C(22) -68.4(6)
C(3) C(2) C(17) C(23) -179.3(6)
C(18) C(2) C(17) C(23) 0.5(8)
C(3) C(2) C(18) C(32) 176.3(5)
C(17) C(2) C(18) C(32) -3.5(8)
P(2) C(15) C(25) C(40) 178.5(7)
C(27) C(15) C(25) C(40) 4(1)
P(2) C(15) C(27) C(28) -174.0(9)
C(25) C(15) C(27) C(28) 0(1)
C(1) C(16) C(30) C(33) 0(1)
C(2) C(17) C(23) C(31) 4(1)
C(2) C(18) C(32) C(31) 2.0(9)
P(1) C(19) C(20) C(41) -178.9(8)
C(29) C(19) C(20) C(41) 0(1)
P(1) C(19) C(29) C(34) 178.9(7)
C(20) C(19) C(29) C(34) 0(1)
C(19) C(20) C(41) C(39) 0(1)
C(1) C(21) C(26) C(33) 1(1)
C(17) C(23) C(31) C(32) -5(1)
C(15) C(25) C(40) C(36) -4(1)
C(21) C(26) C(33) C(30) 0(1)
C(15) C(27) C(28) C(36) -5(2)
C(27) C(28) C(36) C(40) 5(2)
C(19) C(29) C(34) C(39) 0(1)
C(16) C(30) C(33) C(26) -1(1)
C(23) C(31) C(32) C(18) 2(1)
C(29) C(34) C(39) C(41) 0(1)
C(28) C(36) C(40) C(25) 0(1)
C(34) C(39) C(41) C(20) 0(1)

loop_
_cod_changelog_entry_id
_cod_changelog_entry_author
_cod_changelog_entry_date
_cod_changelog_entry_text
1 'Vaitkus, Antanas' 2024-11-16T00:18:53+02:00
;
 Replaced the '\/Y' character sequence with the backslash character ('\')
 in multiple data values.
;
